data_2013163
loop_
_publ_author_name
'Hong-Ping Xiao'
'Zhan Shi'
'Long-Guan Zhu'
'Ru-Ren Xu'
'Wen-Qin Pang'

_publ_section_title
;
 Tetraaqua(2,2'-bipyridine)nickel(II) terephthalate
;
_journal_issue 3
_journal_name_full 'Acta Crystallographica Section C'
_journal_page_first m82
_journal_page_last m83
_journal_paper_doi 10.1107/S0108270103002087
_journal_volume 59
_journal_year 2003
_chemical_formula_iupac '[Ni (C10 H8 N2) (H2 O)4] (C8 H4 O4)'
_chemical_formula_moiety 'C10 H16 N2 Ni O4 2+, C8 H4 O4 2-'
_chemical_formula_sum 'C18 H20 N2 Ni O8'
_chemical_formula_weight 451.07
_chemical_name_systematic ?
_space_group_IT_number 14
_symmetry_cell_setting monoclinic
_symmetry_space_group_name_Hall '-P 2ybc'
_symmetry_space_group_name_H-M 'P 1 21/c 1'
_atom_sites_solution_hydrogens geom
_atom_sites_solution_primary direct
_atom_sites_solution_secondary difmap
_audit_creation_method SHELXL-97
_cell_angle_alpha 90.00
_cell_angle_beta 102.427(2)
_cell_angle_gamma 90.00
_cell_formula_units_Z 4
_cell_length_a 7.5503(2)
_cell_length_b 23.5347(9)
_cell_length_c 11.1050(4)
_cell_measurement_reflns_used 'all data'
_cell_measurement_temperature 293(2)
_cell_measurement_theta_max 'same as data collection'
_cell_measurement_theta_min 'same as data collection'
_cell_volume 1927.06(11)
_computing_cell_refinement SMART
_computing_data_collection 'SMART (Bruker, 1997)'
_computing_data_reduction 'SAINT (Bruker, 1997)'
_computing_molecular_graphics 'SHELXP97 (Sheldrick, 1997)'
_computing_publication_material 'SHELXTL (Bruker, 1997)'
_computing_structure_refinement 'SHELXL97 (Sheldrick, 1997)'
_computing_structure_solution 'SHELXS97 (Sheldrick, 1997)'
_diffrn_ambient_temperature 293(2)
_diffrn_measured_fraction_theta_full 0.997
_diffrn_measured_fraction_theta_max 0.997
_diffrn_measurement_device_type 'Bruker SMART CCD area-detector'
_diffrn_measurement_method '\f and \w'
_diffrn_radiation_monochromator graphite
_diffrn_radiation_source 'fine-focus sealed tube'
_diffrn_radiation_type MoK\a
_diffrn_radiation_wavelength 0.71073
_diffrn_reflns_av_R_equivalents 0.0447
_diffrn_reflns_av_sigmaI/netI 0.0578
_diffrn_reflns_limit_h_max 10
_diffrn_reflns_limit_h_min -10
_diffrn_reflns_limit_k_max 13
_diffrn_reflns_limit_k_min -33
_diffrn_reflns_limit_l_max 15
_diffrn_reflns_limit_l_min -15
_diffrn_reflns_number 15571
_diffrn_reflns_theta_full 29.97
_diffrn_reflns_theta_max 29.97
_diffrn_reflns_theta_min 2.07
_diffrn_standards_decay_% 'not measured'
_exptl_absorpt_coefficient_mu 1.056
_exptl_absorpt_correction_T_max 0.810
_exptl_absorpt_correction_T_min 0.611
_exptl_absorpt_correction_type empirical
_exptl_absorpt_process_details multi-scan
_exptl_crystal_colour green
_exptl_crystal_density_diffrn 1.555
_exptl_crystal_density_method 'not measured'
_exptl_crystal_description block
_exptl_crystal_F_000 936
_exptl_crystal_size_max 0.40
_exptl_crystal_size_mid 0.20
_exptl_crystal_size_min 0.20
_refine_diff_density_max 1.622
_refine_diff_density_min -0.722
_refine_ls_extinction_method none
_refine_ls_goodness_of_fit_ref 0.951
_refine_ls_hydrogen_treatment mixed
_refine_ls_matrix_type full
_refine_ls_number_parameters 294
_refine_ls_number_reflns 5600
_refine_ls_number_restraints 8
_refine_ls_restrained_S_all 0.951
_refine_ls_R_factor_all 0.0847
_refine_ls_R_factor_gt 0.0478
_refine_ls_shift/su_max 0.001
_refine_ls_shift/su_mean <0.000
_refine_ls_structure_factor_coef Fsqd
_refine_ls_weighting_details 'calc w = 1/[\s^2^(Fo^2^)+(0.068P)^2^] where P = (Fo^2^+2Fc^2^)/3'
_refine_ls_weighting_scheme calc
_refine_ls_wR_factor_gt 0.1129
_refine_ls_wR_factor_ref 0.1258
_reflns_number_gt 3567
_reflns_number_total 5600
_reflns_threshold_expression I>2\s(I)
_cod_data_source_file gd1242.cif
_cod_data_source_block I
_cod_original_sg_symbol_H-M 'P 21/c'
_cod_database_code 2013163
_cod_database_fobs_code 2013163

loop_
_symmetry_equiv_pos_as_xyz
'x, y, z'
'-x, y+1/2, -z+1/2'
'-x, -y, -z'
'x, -y-1/2, z-1/2'

loop_
_atom_site_label
_atom_site_fract_x
_atom_site_fract_y
_atom_site_fract_z
_atom_site_U_iso_or_equiv
_atom_site_adp_type
_atom_site_calc_flag
_atom_site_refinement_flags
_atom_site_occupancy
_atom_site_disorder_assembly
_atom_site_disorder_group
_atom_site_type_symbol
Ni1 0.71544(4) 0.862855(13) 0.77665(3) 0.02045(10) Uani d . 1 . . Ni
O1W 0.6789(3) 0.80687(9) 0.63470(18) 0.0312(4) Uani d D 1 . . O
O2W 0.9928(3) 0.85901(10) 0.78807(18) 0.0351(5) Uani d D 1 . . O
O3W 0.7289(3) 0.79944(9) 0.90265(19) 0.0363(5) Uani d D 1 . . O
O4W 0.4351(3) 0.86702(9) 0.76326(17) 0.0326(4) Uani d D 1 . . O
O1 0.5513(2) 0.80045(8) 1.08351(16) 0.0320(4) Uani d . 1 . . O
O2 0.2999(3) 0.83491(10) 0.96353(16) 0.0391(5) Uani d . 1 . . O
O3 0.1284(3) 0.83785(10) 1.58399(16) 0.0384(5) Uani d . 1 . . O
O4 -0.1263(3) 0.80519(9) 1.46444(17) 0.0351(5) Uani d . 1 . . O
N1 0.7146(3) 0.93410(9) 0.66487(19) 0.0281(5) Uani d . 1 . . N
N2 0.7437(3) 0.92773(9) 0.90622(19) 0.0264(5) Uani d . 1 . . N
C1 0.7091(4) 0.93400(13) 0.5437(3) 0.0406(7) Uani d . 1 . . C
H1 0.6901 0.8998 0.5009 0.080 Uiso calc . 1 . . H
C2 0.7308(5) 0.98348(16) 0.4795(3) 0.0539(9) Uani d . 1 . . C
H2 0.7246 0.9821 0.3951 0.080 Uiso calc . 1 . . H
C3 0.7610(6) 1.03392(15) 0.5409(3) 0.0569(10) Uani d . 1 . . C
H3 0.7774 1.0672 0.4995 0.080 Uiso calc . 1 . . H
C4 0.7668(5) 1.03435(13) 0.6671(3) 0.0480(8) Uani d . 1 . . C
H4 0.7864 1.0681 0.7114 0.080 Uiso calc . 1 . . H
C5 0.7431(4) 0.98376(12) 0.7260(2) 0.0310(6) Uani d . 1 . . C
C6 0.7487(4) 0.98055(11) 0.8611(2) 0.0302(6) Uani d . 1 . . C
C7 0.7591(5) 1.02833(13) 0.9363(3) 0.0470(8) Uani d . 1 . . C
H7 0.7639 1.0645 0.9036 0.080 Uiso calc . 1 . . H
C8 0.7622(6) 1.02105(15) 1.0610(3) 0.0568(10) Uani d . 1 . . C
H8 0.7659 1.0523 1.1127 0.080 Uiso calc . 1 . . H
C9 0.7598(5) 0.96710(16) 1.1063(3) 0.0527(9) Uani d . 1 . . C
H9 0.7651 0.9612 1.1898 0.080 Uiso calc . 1 . . H
C10 0.7494(4) 0.92127(13) 1.0269(2) 0.0370(7) Uani d . 1 . . C
H10 0.7462 0.8848 1.0584 0.080 Uiso calc . 1 . . H
C11 0.2962(3) 0.81502(11) 1.1723(2) 0.0230(5) Uani d . 1 . . C
C12 0.1081(3) 0.81469(12) 1.1544(2) 0.0292(6) Uani d . 1 . . C
H12 0.0373 0.8148 1.0747 0.080 Uiso calc . 1 . . H
C13 0.0250(3) 0.81427(12) 1.2544(2) 0.0287(6) Uani d . 1 . . C
H13 -0.1007 0.8126 1.2413 0.080 Uiso calc . 1 . . H
C14 0.1295(3) 0.81638(10) 1.3744(2) 0.0218(5) Uani d . 1 . . C
C15 0.3173(3) 0.81679(12) 1.3928(2) 0.0278(6) Uani d . 1 . . C
H15 0.3876 0.8184 1.4726 0.080 Uiso calc . 1 . . H
C16 0.4011(3) 0.81489(12) 1.2933(2) 0.0290(6) Uani d . 1 . . C
H16 0.5270 0.8135 1.3067 0.080 Uiso calc . 1 . . H
C17 0.3878(3) 0.81636(11) 1.0647(2) 0.0238(5) Uani d . 1 . . C
C18 0.0381(3) 0.81971(11) 1.4831(2) 0.0247(5) Uani d . 1 . . C
H1WA 0.651(5) 0.7725(9) 0.640(3) 0.061(12) Uiso d D 1 . . H
H1WB 0.755(4) 0.8087(16) 0.587(3) 0.064(12) Uiso d D 1 . . H
H2WA 1.029(5) 0.8474(15) 0.723(2) 0.058(11) Uiso d D 1 . . H
H2WB 1.060(4) 0.8476(15) 0.849(2) 0.054(11) Uiso d D 1 . . H
H3WA 0.666(4) 0.7980(14) 0.962(2) 0.044(9) Uiso d D 1 . . H
H3WB 0.763(6) 0.7655(9) 0.906(4) 0.082(15) Uiso d D 1 . . H
H4WA 0.363(5) 0.8552(16) 0.698(3) 0.073(13) Uiso d D 1 . . H
H4WB 0.394(4) 0.8535(13) 0.823(2) 0.040(9) Uiso d D 1 . . H

loop_
_atom_site_aniso_label
_atom_site_aniso_U_11
_atom_site_aniso_U_22
_atom_site_aniso_U_33
_atom_site_aniso_U_12
_atom_site_aniso_U_13
_atom_site_aniso_U_23
Ni1 0.02102(16) 0.02244(16) 0.01970(15) -0.00099(14) 0.00841(11) -0.00107(13)
O1W 0.0370(11) 0.0310(11) 0.0311(10) -0.0119(9) 0.0195(9) -0.0105(8)
O2W 0.0212(9) 0.0616(14) 0.0239(9) 0.0041(9) 0.0078(8) -0.0004(10)
O3W 0.0470(12) 0.0334(11) 0.0370(11) 0.0126(10) 0.0276(10) 0.0114(9)
O4W 0.0228(9) 0.0520(13) 0.0242(9) -0.0029(9) 0.0075(8) -0.0014(9)
O1 0.0306(10) 0.0393(11) 0.0311(10) 0.0115(9) 0.0175(8) 0.0082(8)
O2 0.0324(10) 0.0652(14) 0.0216(9) 0.0095(10) 0.0102(8) 0.0078(9)
O3 0.0355(11) 0.0605(14) 0.0217(9) -0.0127(10) 0.0116(8) -0.0086(9)
O4 0.0318(10) 0.0463(12) 0.0327(10) -0.0157(9) 0.0192(8) -0.0122(9)
N1 0.0312(11) 0.0265(11) 0.0282(11) 0.0007(9) 0.0099(9) 0.0025(9)
N2 0.0275(11) 0.0290(11) 0.0245(10) -0.0026(9) 0.0095(9) -0.0039(9)
C1 0.0556(19) 0.0391(17) 0.0302(14) 0.0034(15) 0.0158(14) 0.0060(13)
C2 0.078(3) 0.051(2) 0.0381(17) 0.0023(19) 0.0253(18) 0.0129(15)
C3 0.076(3) 0.0415(19) 0.056(2) -0.0048(18) 0.0224(19) 0.0191(17)
C4 0.064(2) 0.0289(16) 0.0519(19) -0.0057(15) 0.0141(17) 0.0055(14)
C5 0.0329(14) 0.0260(13) 0.0348(14) -0.0011(11) 0.0087(12) 0.0022(11)
C6 0.0295(13) 0.0263(14) 0.0359(14) -0.0007(11) 0.0093(11) -0.0034(11)
C7 0.059(2) 0.0293(15) 0.0537(19) -0.0018(15) 0.0144(17) -0.0115(14)
C8 0.076(3) 0.043(2) 0.053(2) -0.0017(18) 0.0176(19) -0.0247(17)
C9 0.072(2) 0.057(2) 0.0319(16) -0.0058(19) 0.0172(16) -0.0149(15)
C10 0.0443(17) 0.0428(17) 0.0252(13) -0.0038(14) 0.0106(12) -0.0048(12)
C11 0.0242(12) 0.0268(13) 0.0203(11) 0.0026(10) 0.0095(10) 0.0015(10)
C12 0.0256(13) 0.0450(17) 0.0175(11) -0.0030(12) 0.0056(10) -0.0025(11)
C13 0.0208(12) 0.0413(16) 0.0260(12) -0.0046(11) 0.0094(10) -0.0030(11)
C14 0.0238(12) 0.0235(12) 0.0212(11) -0.0026(10) 0.0116(9) -0.0005(9)
C15 0.0244(12) 0.0387(15) 0.0203(11) 0.0022(11) 0.0047(10) 0.0019(10)
C16 0.0223(12) 0.0428(16) 0.0233(12) 0.0053(11) 0.0079(10) 0.0037(11)
C17 0.0285(13) 0.0252(13) 0.0211(11) 0.0024(10) 0.0126(10) -0.0001(10)
C18 0.0283(13) 0.0257(13) 0.0234(12) -0.0034(10) 0.0128(10) -0.0007(10)

loop_
_atom_type_symbol
_atom_type_description
_atom_type_scat_dispersion_real
_atom_type_scat_dispersion_imag
_atom_type_scat_source
C C 0.0033 0.0016 'International Tables Vol C Tables 4.2.6.8 and 6.1.1.4'
H H 0.0000 0.0000 'International Tables Vol C Tables 4.2.6.8 and 6.1.1.4'
N N 0.0061 0.0033 'International Tables Vol C Tables 4.2.6.8 and 6.1.1.4'
O O 0.0106 0.0060 'International Tables Vol C Tables 4.2.6.8 and 6.1.1.4'
Ni Ni 0.3393 1.1124 'International Tables Vol C Tables 4.2.6.8 and 6.1.1.4'

loop_
_geom_angle_atom_site_label_1
_geom_angle_atom_site_label_2
_geom_angle_atom_site_label_3
_geom_angle
O1W Ni1 O3W 92.08(9)
O1W Ni1 O2W 89.20(8)
O3W Ni1 O2W 91.47(9)
O1W Ni1 N2 173.13(9)
O3W Ni1 N2 94.61(9)
O2W Ni1 N2 92.17(8)
O1W Ni1 N1 94.43(9)
O3W Ni1 N1 173.25(9)
O2W Ni1 N1 86.85(9)
N2 Ni1 N1 78.93(9)
O1W Ni1 O4W 90.50(8)
O3W Ni1 O4W 89.03(8)
O2W Ni1 O4W 179.42(8)
N2 Ni1 O4W 88.07(8)
N1 Ni1 O4W 92.68(8)
Ni1 O1W H1WA 124(3)
Ni1 O1W H1WB 117(3)
H1WA O1W H1WB 108(4)
Ni1 O2W H2WA 117(2)
Ni1 O2W H2WB 121(3)
H2WA O2W H2WB 110(3)
Ni1 O3W H3WA 125(2)
Ni1 O3W H3WB 135(3)
H3WA O3W H3WB 98(4)
Ni1 O4W H4WA 120(3)
Ni1 O4W H4WB 118(2)
H4WA O4W H4WB 105(4)
C1 N1 C5 118.4(2)
C1 N1 Ni1 126.4(2)
C5 N1 Ni1 114.73(17)
C10 N2 C6 118.7(2)
C10 N2 Ni1 125.84(19)
C6 N2 Ni1 115.40(17)
N1 C1 C2 122.1(3)
N1 C1 H1 118.9
C2 C1 H1 118.9
C3 C2 C1 119.8(3)
C3 C2 H2 120.1
C1 C2 H2 120.1
C2 C3 C4 118.4(3)
C2 C3 H3 120.8
C4 C3 H3 120.8
C5 C4 C3 119.3(3)
C5 C4 H4 120.4
C3 C4 H4 120.4
N1 C5 C4 122.0(3)
N1 C5 C6 115.5(2)
C4 C5 C6 122.6(3)
N2 C6 C7 121.8(3)
N2 C6 C5 115.1(2)
C7 C6 C5 123.1(3)
C8 C7 C6 119.0(3)
C8 C7 H7 120.5
C6 C7 H7 120.5
C9 C8 C7 118.8(3)
C9 C8 H8 120.6
C7 C8 H8 120.6
C8 C9 C10 119.5(3)
C8 C9 H9 120.2
C10 C9 H9 120.2
N2 C10 C9 122.2(3)
N2 C10 H10 118.9
C9 C10 H10 118.9
C12 C11 C16 119.0(2)
C12 C11 C17 121.1(2)
C16 C11 C17 119.9(2)
C13 C12 C11 120.6(2)
C13 C12 H12 119.7
C11 C12 H12 119.7
C12 C13 C14 120.3(2)
C12 C13 H13 119.9
C14 C13 H13 119.9
C15 C14 C13 119.3(2)
C15 C14 C18 120.5(2)
C13 C14 C18 120.2(2)
C16 C15 C14 120.6(2)
C16 C15 H15 119.7
C14 C15 H15 119.7
C15 C16 C11 120.1(2)
C15 C16 H16 119.9
C11 C16 H16 119.9
O2 C17 O1 124.1(2)
O2 C17 C11 118.3(2)
O1 C17 C11 117.5(2)
O3 C18 O4 124.5(2)
O3 C18 C14 118.4(2)
O4 C18 C14 117.1(2)

loop_
_geom_bond_atom_site_label_1
_geom_bond_atom_site_label_2
_geom_bond_site_symmetry_2
_geom_bond_distance
_geom_bond_publ_flag
Ni1 O1W . 2.0273(19) ?
Ni1 O3W . 2.033(2) ?
Ni1 O2W . 2.0725(19) ?
Ni1 N2 . 2.077(2) ?
Ni1 N1 . 2.085(2) ?
Ni1 O4W . 2.0918(19) ?
O1W H1WA . 0.842(18) ?
O1W H1WB . 0.863(18) ?
O2W H2WA . 0.870(18) ?
O2W H2WB . 0.800(18) ?
O3W H3WA . 0.893(18) ?
O3W H3WB . 0.837(18) ?
O4W H4WA . 0.853(18) ?
O4W H4WB . 0.853(18) ?
O1 C17 . 1.263(3) ?
O2 C17 . 1.254(3) ?
O3 C18 . 1.254(3) ?
O4 C18 . 1.261(3) ?
N1 C1 . 1.337(3) ?
N1 C5 . 1.345(3) ?
N2 C10 . 1.341(3) ?
N2 C6 . 1.343(3) ?
C1 C2 . 1.393(4) ?
C1 H1 . 0.9300 ?
C2 C3 . 1.363(5) ?
C2 H2 . 0.9300 ?
C3 C4 . 1.392(5) ?
C3 H3 . 0.9300 ?
C4 C5 . 1.389(4) ?
C4 H4 . 0.9300 ?
C5 C6 . 1.494(4) ?
C6 C7 . 1.392(4) ?
C7 C8 . 1.391(5) ?
C7 H7 . 0.9300 ?
C8 C9 . 1.367(5) ?
C8 H8 . 0.9300 ?
C9 C10 . 1.384(4) ?
C9 H9 . 0.9300 ?
C10 H10 . 0.9300 ?
C11 C12 . 1.392(3) ?
C11 C16 . 1.406(3) ?
C11 C17 . 1.504(3) ?
C12 C13 . 1.387(4) ?
C12 H12 . 0.9300 ?
C13 C14 . 1.396(3) ?
C13 H13 . 0.9300 ?
C14 C15 . 1.389(3) ?
C14 C18 . 1.516(3) ?
C15 C16 . 1.387(4) ?
C15 H15 . 0.9300 ?
C16 H16 . 0.9300 ?

loop_
_geom_hbond_atom_site_label_D
_geom_hbond_atom_site_label_H
_geom_hbond_atom_site_label_A
_geom_hbond_site_symmetry_A
_geom_hbond_distance_DH
_geom_hbond_distance_HA
_geom_hbond_distance_DA
_geom_hbond_angle_DHA
O1W H1WA O1 4_575 0.842(18) 1.92(2) 2.719(3) 157(3)
O1W H1WB O4 1_654 0.863(18) 1.78(2) 2.634(3) 167(4)
O2W H2WA O3 1_654 0.870(18) 1.87(2) 2.726(3) 168(4)
O2W H2WB O2 1_655 0.800(18) 2.00(2) 2.748(3) 156(4)
O3W H3WA O1 . 0.893(18) 1.753(18) 2.644(3) 175(3)
O3W H3WB O4 4_675 0.837(18) 1.91(2) 2.722(3) 163(4)
O4W H4WA O3 1_554 0.853(18) 1.98(2) 2.795(3) 158(4)
O4W H4WB O2 . 0.853(18) 1.899(19) 2.745(3) 171(3)
